data_4134109
loop_
_publ_author_name
'Li, Lina'
'Liu, Xitao'
'He, Chao'
'Wang, Sasa'
'Ji, Chengmin'
'Zhang, Xinyuan'
'Sun, Zhihua'
'Zhao, Sangen'
'Hong, Maochun'
'Luo, Junhua'

_publ_section_title
;
 A Potential Sn-Based Hybrid Perovskite Ferroelectric Semiconductor.
;
_journal_issue 3
_journal_name_full 'Journal of the American Chemical Society'
_journal_page_first 1159
_journal_page_last 1163
_journal_paper_doi 10.1021/jacs.9b11341
_journal_volume 142
_journal_year 2020
_chemical_formula_sum 'C10 H36 Br10 N4 Sn3'
_chemical_formula_weight 1367.60
_space_group_IT_number 64
_space_group_name_Hall '-C 2ac 2'
_space_group_name_H-M_alt 'C m c e'
_symmetry_cell_setting orthorhombic
_symmetry_space_group_name_H-M 'C m c e'
_atom_sites_solution_hydrogens geom
_atom_sites_solution_primary direct
_atom_sites_solution_secondary difmap
_audit_creation_method SHELXL-97
_cell_angle_alpha 90.00
_cell_angle_beta 90.00
_cell_angle_gamma 90.00
_cell_formula_units_Z 4
_cell_length_a 8.3285(3)
_cell_length_b 51.1418(17)
_cell_length_c 8.3709(3)
_cell_measurement_temperature 330(2)
_cell_measurement_theta_max 25.68
_cell_measurement_theta_min 2.39
_cell_volume 3565.5(2)
_computing_structure_refinement 'SHELXL-97 (Sheldrick, 1997)'
_computing_structure_solution 'SHELXS-97 (Sheldrick, 1990)'
_diffrn_ambient_temperature 330(2)
_diffrn_measured_fraction_theta_full 0.994
_diffrn_measured_fraction_theta_max 0.994
_diffrn_radiation_monochromator graphite
_diffrn_radiation_source 'fine-focus sealed tube'
_diffrn_radiation_type MoK\a
_diffrn_radiation_wavelength 0.71073
_diffrn_reflns_av_R_equivalents 0.1171
_diffrn_reflns_av_sigmaI/netI 0.0540
_diffrn_reflns_limit_h_max 10
_diffrn_reflns_limit_h_min -8
_diffrn_reflns_limit_k_max 62
_diffrn_reflns_limit_k_min -46
_diffrn_reflns_limit_l_max 10
_diffrn_reflns_limit_l_min -10
_diffrn_reflns_number 8237
_diffrn_reflns_theta_full 25.68
_diffrn_reflns_theta_max 25.68
_diffrn_reflns_theta_min 2.39
_exptl_absorpt_coefficient_mu 13.300
_exptl_crystal_density_diffrn 2.567
_exptl_crystal_density_method 'not measured'
_exptl_crystal_F_000 2536
_refine_diff_density_max 1.621
_refine_diff_density_min -1.442
_refine_diff_density_rms 0.245
_refine_ls_extinction_method none
_refine_ls_goodness_of_fit_ref 1.007
_refine_ls_hydrogen_treatment mixed
_refine_ls_matrix_type full
_refine_ls_number_parameters 83
_refine_ls_number_reflns 1815
_refine_ls_number_restraints 8
_refine_ls_restrained_S_all 1.007
_refine_ls_R_factor_all 0.0890
_refine_ls_R_factor_gt 0.0628
_refine_ls_shift/su_max 0.061
_refine_ls_shift/su_mean 0.008
_refine_ls_structure_factor_coef Fsqd
_refine_ls_weighting_details 'calc w=1/[\s^2^(Fo^2^)+(0.1282P)^2^+0.0000P] where P=(Fo^2^+2Fc^2^)/3'
_refine_ls_weighting_scheme calc
_refine_ls_wR_factor_gt 0.1750
_refine_ls_wR_factor_ref 0.2008
_reflns_number_gt 1124
_reflns_number_total 1815
_reflns_threshold_expression >2sigma(I)
_cod_data_source_file ja9b11341_si_003.cif
_cod_data_source_block c:330K
_cod_depositor_comments
;
The following automatic conversions were performed:

data item '_symmetry_cell_setting' value 'Orthorhombic' was changed
to 'orthorhombic' in accordance with the
/home/data/users/saulius/crontab/automatic-downloads/current/ACS/lib/dictionaries/cif_core.dic
dictionary named 'cif_core.dic' version 2.4.2 last updated on
2011-04-26.

Automatic conversion script
Id: cif_fix_values 7556 2019-12-06 15:28:31Z antanas 
;
_cod_original_sg_symbol_H-M Cmcm
_cod_database_code 4134109

loop_
_symmetry_equiv_pos_as_xyz
'x, y, z'
'-x, -y+1/2, z+1/2'
'x, -y, -z'
'-x, y+1/2, -z+1/2'
'x+1/2, y+1/2, z'
'-x+1/2, -y+1, z+1/2'
'x+1/2, -y+1/2, -z'
'-x+1/2, y+1, -z+1/2'
'-x, -y, -z'
'x, y-1/2, -z-1/2'
'-x, y, z'
'x, -y-1/2, z-1/2'
'-x+1/2, -y+1/2, -z'
'x+1/2, y, -z-1/2'
'-x+1/2, y+1/2, z'
'x+1/2, -y, z-1/2'

loop_
_atom_site_label
_atom_site_type_symbol
_atom_site_fract_x
_atom_site_fract_y
_atom_site_fract_z
_atom_site_U_iso_or_equiv
_atom_site_adp_type
_atom_site_occupancy
_atom_site_symmetry_multiplicity
_atom_site_calc_flag
_atom_site_refinement_flags
Sn01 Sn 0.5000 0.381580(16) 0.49974(7) 0.0500(4) Uani 1 2 d S
Sn02 Sn 0.5000 0.5000 0.5000 0.0479(4) Uani 1 4 d S
Br00 Br 0.5000 0.44263(3) 0.4845(2) 0.1076(8) Uani 1 2 d S
Br1 Br 0.2500 0.37815(4) 0.2500 0.1046(6) Uani 1 2 d S
Br2 Br 0.7500 0.38597(4) 0.7500 0.0990(6) Uani 1 2 d S
Br3 Br 0.5000 0.32769(3) 0.5448(2) 0.1339(9) Uani 1 2 d S
Br4 Br 0.2500 0.50203(4) 0.2500 0.1403(10) Uani 1 2 d S
N1 N 1.0000 0.3420(3) 0.5302(16) 0.154(7) Uani 1 2 d SD
H1A H 0.9035 0.3430 0.5755 0.231 Uiso 0.50 1 d PR
H1B H 1.0232 0.3572 0.4839 0.231 Uiso 0.50 1 d PR
H1C H 1.0733 0.3385 0.6045 0.231 Uiso 0.50 1 d PR
C2 C 1.0000 0.3204(4) 0.418(3) 0.34(3) Uani 1 2 d SD
C4 C 1.0000 0.2724(5) 0.378(3) 0.49(4) Uani 1 2 d SD
N2 N 1.0000 0.4661(11) 0.438(5) 0.98(10) Uani 1 2 d SD
H2A H 0.9049 0.4672 0.3897 1.473 Uiso 0.50 1 d PR
H2B H 1.0763 0.4638 0.3647 1.473 Uiso 0.50 1 d PR
H2C H 1.0188 0.4809 0.4912 1.473 Uiso 0.50 1 d PR
C5 C 1.0000 0.2460(5) 0.448(5) 0.46(5) Uani 1 2 d SD
H5A H 1.0480 0.2337 0.3755 0.693 Uiso 0.50 1 d PR
H5B H 0.8916 0.2408 0.4701 0.693 Uiso 0.50 1 d PR
H5C H 1.0604 0.2465 0.5453 0.693 Uiso 0.50 1 d PR
C1 C 1.0000 0.4404(7) 0.521(6) 0.39(6) Uani 1 2 d SD
H1D H 1.0735 0.4439 0.6069 0.580 Uiso 0.50 1 d PR
H1E H 1.0325 0.4248 0.4659 0.580 Uiso 0.50 1 d PR
H1F H 0.8939 0.4380 0.5637 0.580 Uiso 0.50 1 d PR
C3 C 1.039(8) 0.2941(4) 0.490(3) 0.77(12) Uani 0.50 1 d PD
H3A H 0.9881 0.2915 0.5937 0.929 Uiso 0.50 1 d PR
H3B H 1.1513 0.2935 0.4972 0.929 Uiso 0.50 1 d PR
H4A H 1.0547 0.2726 0.2967 0.929 Uiso 0.50 1 d PR
H4B H 0.8808 0.2769 0.3540 0.929 Uiso 0.50 1 d PR
H2E H 0.8798 0.3180 0.3824 0.929 Uiso 0.50 1 d PR
H2D H 1.0536 0.3247 0.3412 0.929 Uiso 0.50 1 d PR

loop_
_atom_site_aniso_label
_atom_site_aniso_U_11
_atom_site_aniso_U_22
_atom_site_aniso_U_33
_atom_site_aniso_U_23
_atom_site_aniso_U_13
_atom_site_aniso_U_12
Sn01 0.0491(6) 0.0638(6) 0.0371(5) 0.0008(3) 0.000 0.000
Sn02 0.0480(7) 0.0588(7) 0.0368(6) 0.0011(4) 0.000 0.000
Br00 0.142(2) 0.0635(10) 0.1172(16) 0.0021(7) 0.000 0.000
Br1 0.0858(12) 0.1533(16) 0.0746(10) 0.000 -0.0233(8) 0.000
Br2 0.0853(11) 0.1336(15) 0.0782(10) 0.000 -0.0250(8) 0.000
Br3 0.235(3) 0.0610(9) 0.1061(12) -0.0025(9) 0.000 0.000
Br4 0.148(2) 0.1273(17) 0.1454(19) 0.000 -0.0857(17) 0.000
N1 0.23(2) 0.094(12) 0.133(12) -0.005(9) 0.000 0.000
C2 0.64(9) 0.11(2) 0.26(4) -0.06(2) 0.000 0.000
C4 0.88(14) 0.39(8) 0.20(5) 0.00(5) 0.000 0.000
N2 1.6(3) 0.31(9) 1.01(18) -0.09(9) 0.000 0.000
C5 0.78(12) 0.17(4) 0.43(8) -0.05(4) 0.000 0.000
C1 0.40(11) 0.12(3) 0.64(15) 0.05(4) 0.000 0.000
C3 1.4(3) 0.13(3) 0.75(14) -0.11(5) 0.81(18) 0.08(9)

loop_
_atom_type_symbol
_atom_type_description
_atom_type_scat_dispersion_real
_atom_type_scat_dispersion_imag
_atom_type_scat_source
C C 0.0033 0.0016 'International Tables Vol C Tables 4.2.6.8 and 6.1.1.4'
H H 0.0000 0.0000 'International Tables Vol C Tables 4.2.6.8 and 6.1.1.4'
N N 0.0061 0.0033 'International Tables Vol C Tables 4.2.6.8 and 6.1.1.4'
Br Br -0.2901 2.4595 'International Tables Vol C Tables 4.2.6.8 and 6.1.1.4'
Sn Sn -0.6537 1.4246 'International Tables Vol C Tables 4.2.6.8 and 6.1.1.4'

loop_
_geom_angle_atom_site_label_1
_geom_angle_atom_site_label_2
_geom_angle_atom_site_label_3
_geom_angle
_geom_angle_site_symmetry_1
_geom_angle_site_symmetry_3
Br3 Sn01 Br1 92.13(5) . .
Br3 Sn01 Br1 92.13(5) . 14_556
Br1 Sn01 Br1 89.568(16) . 14_556
Br3 Sn01 Br2 88.80(5) . 14_457
Br1 Sn01 Br2 90.547(5) . 14_457
Br1 Sn01 Br2 179.06(6) 14_556 14_457
Br3 Sn01 Br2 88.80(5) . .
Br1 Sn01 Br2 179.05(6) . .
Br1 Sn01 Br2 90.547(5) 14_556 .
Br2 Sn01 Br2 89.323(16) 14_457 .
Br00 Sn02 Br00 180.0 9_666 .
Br00 Sn02 Br4 89.78(4) 9_666 14_556
Br00 Sn02 Br4 90.22(4) . 14_556
Br00 Sn02 Br4 89.77(4) 9_666 .
Br00 Sn02 Br4 90.23(4) . .
Br4 Sn02 Br4 89.639(4) 14_556 .
Br00 Sn02 Br4 90.23(4) 9_666 9_666
Br00 Sn02 Br4 89.77(4) . 9_666
Br4 Sn02 Br4 90.361(4) 14_556 9_666
Br4 Sn02 Br4 180.00(8) . 9_666
Br00 Sn02 Br4 90.23(4) 9_666 6
Br00 Sn02 Br4 89.77(4) . 6
Br4 Sn02 Br4 179.994(1) 14_556 6
Br4 Sn02 Br4 90.362(4) . 6
Br4 Sn02 Br4 89.638(4) 9_666 6
Sn01 Br1 Sn01 173.20(8) 14_456 .
Sn01 Br2 Sn01 171.31(8) . 14_557
Sn02 Br4 Sn02 175.96(8) . 6_554
N1 C2 C3 114.6(18) . .
N1 C2 C3 114.6(18) . 11_755
C3 C2 C3 25(5) . 11_755
C5 C4 C3 116(2) . 11_755
C5 C4 C3 116(2) . .
C3 C4 C3 25(5) 11_755 .
C3 C3 C4 77(2) 11_755 .
C3 C3 C2 77(2) 11_755 .
C4 C3 C2 111(2) . .

loop_
_geom_bond_atom_site_label_1
_geom_bond_atom_site_label_2
_geom_bond_distance
_geom_bond_site_symmetry_2
Sn01 Br3 2.7818(18) .
Sn01 Br1 2.9557(4) .
Sn01 Br1 2.9557(4) 14_556
Sn01 Br2 2.9621(4) 14_457
Sn01 Br2 2.9621(4) .
Sn02 Br00 2.9366(15) 9_666
Sn02 Br00 2.9369(15) .
Sn02 Br4 2.95390(11) 14_556
Sn02 Br4 2.95391(10) .
Sn02 Br4 2.95391(11) 9_666
Sn02 Br4 2.95391(10) 6
Br1 Sn01 2.9557(4) 14_456
Br2 Sn01 2.9621(4) 14_557
Br4 Sn02 2.95391(11) 6_554
N1 C2 1.454(17) .
C2 C3 1.507(19) .
C2 C3 1.507(19) 11_755
C4 C5 1.469(19) .
C4 C3 1.492(19) 11_755
C4 C3 1.492(19) .
N2 C1 1.49(2) .
C3 C3 0.66(13) 11_755
